data_4343402
loop_
_publ_author_name
'Thompson, John R.'
'Katz, Michael J.'
'Williams, Vance E.'
'Leznoff, Daniel B.'

_publ_section_title
;
 Structural Design Parameters for Highly Birefringent Coordination
 Polymers.
;
_journal_issue 13
_journal_name_full 'Inorganic chemistry'
_journal_page_first 6462
_journal_page_last 6471
_journal_paper_doi 10.1021/acs.inorgchem.5b00749
_journal_volume 54
_journal_year 2015
_chemical_formula_moiety 'C21 H17 Au2 Cd N7 O3'
_chemical_formula_sum 'C21 H17 Au2 Cd N7 O3'
_chemical_formula_weight 921.75
_space_group_IT_number 15
_symmetry_cell_setting monoclinic
_symmetry_space_group_name_Hall '-C 2yc'
_symmetry_space_group_name_H-M 'C 1 2/c 1'
_atom_sites_solution_hydrogens mixed
_cell_angle_alpha 90
_cell_angle_beta 113.364(4)
_cell_angle_gamma 90
_cell_formula_units_Z 8
_cell_length_a 16.286(8)
_cell_length_b 22.363(11)
_cell_length_c 14.805(7)
_cell_measurement_reflns_used 5178
_cell_measurement_temperature 150(2)
_cell_measurement_theta_max 25.19
_cell_measurement_theta_min 2.36
_cell_volume 4950(4)
_computing_cell_refinement 'Bruker SAINT'
_computing_data_collection 'Bruker APEX2'
_computing_data_reduction 'Bruker SAINT'
_computing_structure_refinement 'SHELXL-2014 (Sheldrick 2014)'
_computing_structure_solution 'SHELXS-97 (Sheldrick 2008)'
_diffrn_ambient_temperature 150(2)
_diffrn_measured_fraction_theta_full 0.975
_diffrn_measured_fraction_theta_max 0.999
_diffrn_measurement_device_type 'Bruker APEX-II CCD'
_diffrn_measurement_method '\f and \w scans'
_diffrn_radiation_monochromator graphite
_diffrn_radiation_type 'Mo K\a'
_diffrn_radiation_wavelength 0.71073
_diffrn_reflns_av_R_equivalents 0.1008
_diffrn_reflns_limit_h_max 19
_diffrn_reflns_limit_h_min -19
_diffrn_reflns_limit_k_max 26
_diffrn_reflns_limit_k_min -26
_diffrn_reflns_limit_l_max 17
_diffrn_reflns_limit_l_min -17
_diffrn_reflns_number 19856
_diffrn_reflns_theta_full 25.242
_diffrn_reflns_theta_max 25.026
_diffrn_reflns_theta_min 1.638
_exptl_absorpt_coefficient_mu 12.714
_exptl_absorpt_correction_T_max 0.7452
_exptl_absorpt_correction_T_min 0.3982
_exptl_absorpt_correction_type multi-scan
_exptl_absorpt_process_details '(Sheldrich , 1996)'
_exptl_crystal_colour 'pale yellow'
_exptl_crystal_density_diffrn 2.474
_exptl_crystal_description plate
_exptl_crystal_F_000 3376
_exptl_crystal_size_max 0.197
_exptl_crystal_size_mid 0.134
_exptl_crystal_size_min 0.078
_refine_diff_density_max 3.707
_refine_diff_density_min -2.028
_refine_ls_extinction_method none
_refine_ls_goodness_of_fit_ref 1.027
_refine_ls_hydrogen_treatment mixed
_refine_ls_matrix_type full
_refine_ls_number_parameters 313
_refine_ls_number_reflns 4380
_refine_ls_number_restraints 311
_refine_ls_restrained_S_all 0.998
_refine_ls_R_factor_all 0.1317
_refine_ls_R_factor_gt 0.0664
_refine_ls_shift/su_max 0.000
_refine_ls_shift/su_mean 0.000
_refine_ls_structure_factor_coef Fsqd
_refine_ls_weighting_details
;
 w=1/[\s^2^(Fo^2^)+(0.0391P)^2^+468.7596P]
 where P=(Fo^2^+2Fc^2^)/3
;
_refine_ls_weighting_scheme calc
_refine_ls_wR_factor_gt 0.1378
_refine_ls_wR_factor_ref 0.1697
_reflns_Friedel_coverage 0.000
_reflns_number_gt 2583
_reflns_number_total 4380
_reflns_threshold_expression 'I > 2\s(I)'
_cod_data_source_file ic5b00749_si_002.cif
_cod_data_source_block CdphenpyAuH2O
_cod_depositor_comments
;
The following automatic conversions were performed:

'_symmetry_cell_setting' value 'Monoclinic' changed to 'monoclinic'
according to
/usr/data/users/saulius/crontab/automatic-downloads/rss-feeds/ACS/lib/dictionaries/cif_core.dic
dictionary named 'cif_core.dic' version 2.4.2 from 2011-04-26.

'_exptl_absorpt_correction_type' value 'Multi-scan' changed to
'multi-scan' according to
/usr/data/users/saulius/crontab/automatic-downloads/rss-feeds/ACS/lib/dictionaries/cif_core.dic
dictionary named 'cif_core.dic' version 2.4.2 from 2011-04-26.

Automatic conversion script
Id: cif_fix_values 3271 2015-04-21 07:52:19Z andrius 

 Adding full bibliography for 4343402--4343407.cif.
;
_cod_original_sg_symbol_H-M 'C 2/c'
_cod_database_code 4343402

loop_
_symmetry_equiv_pos_as_xyz
'x, y, z'
'-x, y, -z+1/2'
'x+1/2, y+1/2, z'
'-x+1/2, y+1/2, -z+1/2'
'-x, -y, -z'
'x, -y, z-1/2'
'-x+1/2, -y+1/2, -z'
'x+1/2, -y+1/2, z-1/2'

loop_
_atom_site_label
_atom_site_type_symbol
_atom_site_fract_x
_atom_site_fract_y
_atom_site_fract_z
_atom_site_U_iso_or_equiv
_atom_site_adp_type
_atom_site_occupancy
_atom_site_site_symmetry_order
_atom_site_calc_flag
_atom_site_refinement_flags_posn
_atom_site_refinement_flags_adp
Au1 Au 0.31705(6) 0.86013(4) 0.35818(7) 0.0514(3) Uani 1 1 d . U
Au2 Au 0.39789(7) 0.69684(5) 0.74566(7) 0.0590(3) Uani 1 1 d . U
Cd1 Cd 0.30375(10) 0.62530(7) 0.36915(12) 0.0471(4) Uani 1 1 d . U
O1 O 0.2341(12) 0.6181(8) 0.1969(11) 0.064(4) Uani 1 1 d D U
O2 O 0.249(2) 0.6975(16) 0.074(3) 0.187(13) Uani 1 1 d D U
O3 O 0.074(3) 0.7399(15) -0.154(3) 0.190(13) Uani 1 1 d . U
N1 N 0.4324(12) 0.5735(10) 0.3719(13) 0.057(4) Uani 1 1 d . U
N2 N 0.2854(12) 0.5227(8) 0.3754(13) 0.051(4) Uani 1 1 d . U
N3 N 0.1634(11) 0.6038(9) 0.3761(13) 0.049(4) Uani 1 1 d . U
N4 N 0.3317(14) 0.7208(10) 0.3471(16) 0.066(5) Uani 1 1 d . U
N5 N 0.2951(12) 0.9971(9) 0.3706(14) 0.053(5) Uani 1 1 d . U
N6 N 0.3605(13) 0.6474(10) 0.5348(15) 0.064(5) Uani 1 1 d . U
N7 N 0.425(2) 0.7404(12) 0.9593(19) 0.103(9) Uani 1 1 d . U
C1 C 0.5063(15) 0.6054(13) 0.3723(15) 0.063(5) Uani 1 1 d . U
H1 H 0.5075 0.6479 0.3725 0.075 Uiso 1 1 calc R U
C2 C 0.5833(18) 0.5691(15) 0.3724(18) 0.078(6) Uani 1 1 d . U
H2 H 0.6351 0.5880 0.3713 0.094 Uiso 1 1 calc R U
C3 C 0.5778(18) 0.5102(16) 0.3740(18) 0.081(6) Uani 1 1 d . U
H3 H 0.6280 0.4882 0.3745 0.097 Uiso 1 1 calc R U
C4 C 0.5083(16) 0.4785(14) 0.3749(17) 0.072(6) Uani 1 1 d . U
H4 H 0.5082 0.4360 0.3759 0.087 Uiso 1 1 calc R U
C5 C 0.4325(15) 0.5141(12) 0.3744(15) 0.057(4) Uani 1 1 d . U
C6 C 0.3537(14) 0.4852(11) 0.3805(14) 0.048(4) Uani 1 1 d . U
C7 C 0.3459(18) 0.4230(12) 0.3871(16) 0.063(5) Uani 1 1 d . U
H7 H 0.3939 0.3971 0.3927 0.076 Uiso 1 1 calc R U
C8 C 0.2653(18) 0.4006(13) 0.3851(17) 0.067(5) Uani 1 1 d . U
H8 H 0.2563 0.3586 0.3840 0.080 Uiso 1 1 calc R U
C9 C 0.1947(17) 0.4408(11) 0.3846(15) 0.057(4) Uani 1 1 d . U
C10 C 0.2118(15) 0.5031(11) 0.3786(16) 0.051(4) Uani 1 1 d . U
C11 C 0.1464(13) 0.5461(10) 0.3797(13) 0.042(4) Uani 1 1 d . U
C12 C 0.0651(14) 0.5218(12) 0.3819(15) 0.054(5) Uani 1 1 d . U
C13 C 0.0048(16) 0.5663(12) 0.3820(16) 0.060(5) Uani 1 1 d . U
H13 H -0.0507 0.5540 0.3829 0.072 Uiso 1 1 calc R U
C14 C 0.0202(16) 0.6257(12) 0.3807(18) 0.066(6) Uani 1 1 d . U
H14 H -0.0209 0.6552 0.3829 0.080 Uiso 1 1 calc R U
C15 C 0.1004(14) 0.6394(12) 0.3760(16) 0.056(5) Uani 1 1 d . U
H15 H 0.1115 0.6809 0.3721 0.068 Uiso 1 1 calc R U
C16 C 0.1141(18) 0.4198(13) 0.3893(19) 0.074(6) Uani 1 1 d . U
H16 H 0.1050 0.3783 0.3950 0.088 Uiso 1 1 calc R U
C17 C 0.0512(18) 0.4596(12) 0.3858(18) 0.069(6) Uani 1 1 d . U
H17 H -0.0038 0.4456 0.3859 0.083 Uiso 1 1 calc R U
C18 C 0.3250(15) 0.7696(12) 0.3524(17) 0.055(5) Uani 1 1 d . U
C19 C 0.3065(13) 0.9449(10) 0.3662(17) 0.047(5) Uani 1 1 d . U
C20 C 0.3773(14) 0.6654(14) 0.6134(19) 0.074(8) Uani 1 1 d . U
C21 C 0.4152(18) 0.7264(13) 0.879(2) 0.073(8) Uani 1 1 d . U
H18 H 0.218(6) 0.649(2) 0.162(6) 0.088 Uiso 1 1 d D U
H19 H 0.217(16) 0.5892(17) 0.158(5) 0.088 Uiso 1 1 d D U

loop_
_atom_site_aniso_label
_atom_site_aniso_U_11
_atom_site_aniso_U_22
_atom_site_aniso_U_33
_atom_site_aniso_U_23
_atom_site_aniso_U_13
_atom_site_aniso_U_12
Au1 0.0491(5) 0.0566(6) 0.0550(6) 0.0018(5) 0.0275(4) -0.0053(5)
Au2 0.0619(6) 0.0618(6) 0.0658(6) -0.0023(5) 0.0387(5) -0.0026(5)
Cd1 0.0445(9) 0.0530(10) 0.0512(10) 0.0010(8) 0.0270(8) -0.0014(8)
O1 0.074(9) 0.065(9) 0.052(7) 0.002(6) 0.022(6) 0.001(8)
O2 0.20(2) 0.20(2) 0.187(19) -0.017(16) 0.100(16) 0.002(16)
O3 0.23(2) 0.18(2) 0.20(2) 0.014(16) 0.120(17) 0.004(16)
N1 0.050(6) 0.083(7) 0.045(9) -0.002(6) 0.027(6) 0.003(5)
N2 0.045(6) 0.059(6) 0.052(9) 0.003(5) 0.025(6) 0.005(4)
N3 0.037(6) 0.063(6) 0.049(9) 0.006(6) 0.021(6) 0.000(5)
N4 0.064(11) 0.065(6) 0.077(11) 0.001(6) 0.035(9) 0.000(6)
N5 0.045(11) 0.060(7) 0.063(12) -0.002(7) 0.032(10) 0.000(7)
N6 0.053(9) 0.087(12) 0.062(6) -0.013(6) 0.035(6) -0.018(8)
N7 0.15(2) 0.099(19) 0.088(10) -0.024(11) 0.072(12) -0.021(18)
C1 0.047(8) 0.113(10) 0.034(11) 0.002(8) 0.022(8) -0.007(7)
C2 0.058(9) 0.130(12) 0.056(15) 0.000(11) 0.033(10) 0.003(8)
C3 0.063(10) 0.132(12) 0.050(15) 0.000(11) 0.025(10) 0.007(8)
C4 0.058(9) 0.108(11) 0.054(15) 0.000(9) 0.026(9) 0.019(7)
C5 0.051(7) 0.084(7) 0.035(11) 0.001(7) 0.017(7) 0.007(5)
C6 0.047(7) 0.064(7) 0.032(11) 0.000(6) 0.014(7) 0.013(5)
C7 0.070(9) 0.067(8) 0.046(13) -0.001(7) 0.016(9) 0.006(6)
C8 0.076(9) 0.070(9) 0.050(14) 0.001(8) 0.020(9) 0.000(6)
C9 0.070(8) 0.066(7) 0.033(11) 0.004(6) 0.018(8) -0.005(5)
C10 0.049(7) 0.065(6) 0.043(12) 0.006(6) 0.021(7) 0.001(5)
C11 0.037(6) 0.064(6) 0.025(10) 0.004(6) 0.011(6) -0.004(5)
C12 0.042(7) 0.081(8) 0.038(12) 0.005(7) 0.014(7) -0.012(5)
C13 0.050(9) 0.085(9) 0.047(13) 0.013(8) 0.023(9) -0.005(6)
C14 0.049(9) 0.085(9) 0.073(16) 0.011(9) 0.033(10) 0.001(7)
C15 0.047(8) 0.070(9) 0.059(14) 0.017(8) 0.029(8) 0.008(6)
C16 0.079(9) 0.081(10) 0.064(16) 0.004(9) 0.032(10) -0.013(7)
C17 0.068(10) 0.081(8) 0.060(15) 0.003(8) 0.027(10) -0.016(6)
C18 0.043(13) 0.066(6) 0.049(13) 0.002(6) 0.009(11) -0.002(6)
C19 0.027(11) 0.058(7) 0.062(14) -0.001(7) 0.023(10) -0.005(6)
C20 0.031(11) 0.13(2) 0.068(7) -0.031(10) 0.031(8) -0.010(13)
C21 0.069(16) 0.091(19) 0.077(9) -0.021(10) 0.048(10) -0.022(14)

loop_
_atom_type_symbol
_atom_type_description
_atom_type_scat_dispersion_real
_atom_type_scat_dispersion_imag
_atom_type_scat_source
C C 0.0033 0.0016 'International Tables Vol C Tables 4.2.6.8 and 6.1.1.4'
H H 0.0000 0.0000 'International Tables Vol C Tables 4.2.6.8 and 6.1.1.4'
N N 0.0061 0.0033 'International Tables Vol C Tables 4.2.6.8 and 6.1.1.4'
O O 0.0106 0.0060 'International Tables Vol C Tables 4.2.6.8 and 6.1.1.4'
Cd Cd -0.8075 1.2024 'International Tables Vol C Tables 4.2.6.8 and 6.1.1.4'
Au Au -2.0133 8.8022 'International Tables Vol C Tables 4.2.6.8 and 6.1.1.4'

loop_
_geom_angle_atom_site_label_1
_geom_angle_atom_site_label_2
_geom_angle_atom_site_label_3
_geom_angle
_geom_angle_site_symmetry_3
C19 Au1 C18 177.8(9) .
C20 Au2 C21 177.8(10) .
C20 Au2 Au2 79.0(6) 2_656
C21 Au2 Au2 102.6(7) 2_656
N4 Cd1 N6 86.1(8) .
N4 Cd1 N2 171.0(7) .
N6 Cd1 N2 100.0(7) .
N4 Cd1 O1 86.8(7) .
N6 Cd1 O1 170.5(7) .
N2 Cd1 O1 87.8(6) .
N4 Cd1 N3 117.0(7) .
N6 Cd1 N3 89.1(6) .
N2 Cd1 N3 70.0(6) .
O1 Cd1 N3 88.6(6) .
N4 Cd1 N1 103.8(7) .
N6 Cd1 N1 96.2(7) .
N2 Cd1 N1 69.1(7) .
O1 Cd1 N1 91.6(6) .
N3 Cd1 N1 139.1(7) .
Cd1 O1 H18 120(7) .
Cd1 O1 H19 134(6) .
H18 O1 H19 106(5) .
C5 N1 C1 121(2) .
C5 N1 Cd1 118.6(15) .
C1 N1 Cd1 120.1(17) .
C10 N2 C6 122(2) .
C10 N2 Cd1 118.2(15) .
C6 N2 Cd1 119.6(14) .
C15 N3 C11 114.9(19) .
C15 N3 Cd1 130.4(16) .
C11 N3 Cd1 114.7(14) .
C18 N4 Cd1 155(2) .
C20 N6 Cd1 168(2) .
N1 C1 C2 116(3) .
N1 C1 H1 121.8 .
C2 C1 H1 121.8 .
C3 C2 C1 119(3) .
C3 C2 H2 120.7 .
C1 C2 H2 120.7 .
C2 C3 C4 126(3) .
C2 C3 H3 116.9 .
C4 C3 H3 116.9 .
C3 C4 C5 115(3) .
C3 C4 H4 122.4 .
C5 C4 H4 122.4 .
N1 C5 C4 122(2) .
N1 C5 C6 117(2) .
C4 C5 C6 121(2) .
N2 C6 C7 121(2) .
N2 C6 C5 116(2) .
C7 C6 C5 123(2) .
C8 C7 C6 118(2) .
C8 C7 H7 121.2 .
C6 C7 H7 121.2 .
C7 C8 C9 121(3) .
C7 C8 H8 119.6 .
C9 C8 H8 119.6 .
C16 C9 C10 122(2) .
C16 C9 C8 123(2) .
C10 C9 C8 115(2) .
N2 C10 C9 123(2) .
N2 C10 C11 118(2) .
C9 C10 C11 119(2) .
N3 C11 C10 118.8(18) .
N3 C11 C12 125(2) .
C10 C11 C12 116(2) .
C13 C12 C17 125(2) .
C13 C12 C11 113(2) .
C17 C12 C11 122(2) .
C14 C13 C12 124(2) .
C14 C13 H13 117.9 .
C12 C13 H13 117.9 .
C13 C14 C15 114(2) .
C13 C14 H14 123.0 .
C15 C14 H14 123.0 .
N3 C15 C14 129(2) .
N3 C15 H15 115.5 .
C14 C15 H15 115.5 .
C17 C16 C9 119(3) .
C17 C16 H16 120.5 .
C9 C16 H16 120.5 .
C16 C17 C12 121(3) .
C16 C17 H17 119.3 .
C12 C17 H17 119.3 .
N4 C18 Au1 177(2) .
N5 C19 Au1 176.3(18) .
N6 C20 Au2 176(2) .
N7 C21 Au2 176(3) .

loop_
_geom_bond_atom_site_label_1
_geom_bond_atom_site_label_2
_geom_bond_distance
_geom_bond_site_symmetry_2
Au1 C19 1.91(2) .
Au1 C18 2.03(3) .
Au2 C20 1.98(2) .
Au2 C21 2.00(3) .
Au2 Au2 3.277(2) 2_656
Cd1 N4 2.23(2) .
Cd1 N6 2.31(2) .
Cd1 N2 2.320(19) .
Cd1 O1 2.350(15) .
Cd1 N3 2.378(16) .
Cd1 N1 2.380(18) .
O1 H18 0.85(2) .
O1 H19 0.84(2) .
N1 C5 1.33(3) .
N1 C1 1.40(3) .
N2 C10 1.30(3) .
N2 C6 1.37(3) .
N3 C15 1.30(3) .
N3 C11 1.33(3) .
N4 C18 1.10(3) .
N5 C19 1.19(3) .
N6 C20 1.16(3) .
N7 C21 1.17(3) .
C1 C2 1.49(4) .
C1 H1 0.9500 .
C2 C3 1.32(4) .
C2 H2 0.9500 .
C3 C4 1.34(4) .
C3 H3 0.9500 .
C4 C5 1.47(3) .
C4 H4 0.9500 .
C5 C6 1.47(3) .
C6 C7 1.40(3) .
C7 C8 1.40(3) .
C7 H7 0.9500 .
C8 C9 1.46(3) .
C8 H8 0.9500 .
C9 C16 1.42(3) .
C9 C10 1.43(3) .
C10 C11 1.44(3) .
C11 C12 1.44(3) .
C12 C13 1.40(3) .
C12 C17 1.42(3) .
C13 C14 1.35(3) .
C13 H13 0.9500 .
C14 C15 1.37(3) .
C14 H14 0.9500 .
C15 H15 0.9500 .
C16 C17 1.34(4) .
C16 H16 0.9500 .
C17 H17 0.9500 .
